data_4337690
loop_
_publ_author_name
'Schulz, Axel'
'Villinger, Alexander'
'Westenkirchner, Andrea'

_publ_section_title
;
 The Reactivity of Silylated Amino(dichloro)phosphanes in the Presence of
 Silver Salts.
;
_journal_issue 6
_journal_name_full 'Inorganic chemistry'
_journal_page_first 3183
_journal_page_last 3193
_journal_paper_doi 10.1021/ic500054w
_journal_volume 53
_journal_year 2014
_chemical_formula_moiety 'C20 H54 F6 N2 O6 P2 S2 Si8'
_chemical_formula_sum 'C20 H54 F6 N2 O6 P2 S2 Si8'
_chemical_formula_weight 883.43
_chemical_name_systematic
;
bis{N-[(triflouoromethylsulfonato)-bis(trimethylsilyl)silyl]-N-
(trimethylsilyl)amino}diphosphene
;
_space_group_IT_number 14
_symmetry_cell_setting monoclinic
_symmetry_Int_Tables_number 14
_symmetry_space_group_name_Hall '-P 2yn'
_symmetry_space_group_name_H-M 'P 1 21/n 1'
_atom_sites_solution_hydrogens geom
_atom_sites_solution_primary direct
_atom_sites_solution_secondary difmap
_audit_creation_method SHELXL-97
_cell_angle_alpha 90.00
_cell_angle_beta 91.248(2)
_cell_angle_gamma 90.00
_cell_formula_units_Z 4
_cell_length_a 9.7411(4)
_cell_length_b 17.2317(9)
_cell_length_c 27.1963(14)
_cell_measurement_reflns_used 9929
_cell_measurement_temperature 173(2)
_cell_measurement_theta_max 54.458
_cell_measurement_theta_min 7.026
_cell_volume 4564.0(4)
_computing_cell_refinement 'Bruker Apex V7.51A'
_computing_data_collection 'Bruker Apex V7.51A'
_computing_data_reduction 'Bruker SAINT'
_computing_molecular_graphics 'ORTEP-3v2.01 (Farrugia, 1997)'
_computing_publication_material SHELXL-97
_computing_structure_refinement 'SHELXL-97 (Sheldrick, 1997)'
_computing_structure_solution 'SHELXS-97 (Sheldrick, 1997)'
_diffrn_ambient_temperature 173(2)
_diffrn_measured_fraction_theta_full 0.993
_diffrn_measured_fraction_theta_max 0.993
_diffrn_measurement_device_type 'Bruker Apex Kappa II-CCD-diffractometer'
_diffrn_measurement_method 'phi and omega scans'
_diffrn_radiation_monochromator graphite
_diffrn_radiation_source 'sealed tube'
_diffrn_radiation_type MoK\a
_diffrn_radiation_wavelength 0.71073
_diffrn_reflns_av_R_equivalents 0.0475
_diffrn_reflns_av_sigmaI/netI 0.0451
_diffrn_reflns_limit_h_max 12
_diffrn_reflns_limit_h_min -12
_diffrn_reflns_limit_k_max 22
_diffrn_reflns_limit_k_min -22
_diffrn_reflns_limit_l_max 35
_diffrn_reflns_limit_l_min -35
_diffrn_reflns_number 40065
_diffrn_reflns_theta_full 27.50
_diffrn_reflns_theta_max 27.50
_diffrn_reflns_theta_min 2.36
_exptl_absorpt_coefficient_mu 0.453
_exptl_absorpt_correction_T_max 0.9148
_exptl_absorpt_correction_T_min 0.8360
_exptl_absorpt_correction_type multi-scan
_exptl_absorpt_process_details '(SADABS; Sheldrick, 2004)'
_exptl_crystal_colour orange
_exptl_crystal_density_diffrn 1.286
_exptl_crystal_density_method 'not measured'
_exptl_crystal_description block
_exptl_crystal_F_000 1856
_exptl_crystal_size_max 0.41
_exptl_crystal_size_mid 0.32
_exptl_crystal_size_min 0.20
_refine_diff_density_max 0.995
_refine_diff_density_min -0.755
_refine_diff_density_rms 0.087
_refine_ls_extinction_method none
_refine_ls_goodness_of_fit_ref 1.077
_refine_ls_hydrogen_treatment constr
_refine_ls_matrix_type full
_refine_ls_number_parameters 580
_refine_ls_number_reflns 10412
_refine_ls_number_restraints 9
_refine_ls_restrained_S_all 1.077
_refine_ls_R_factor_all 0.0903
_refine_ls_R_factor_gt 0.0612
_refine_ls_shift/su_max 0.001
_refine_ls_shift/su_mean 0.000
_refine_ls_structure_factor_coef Fsqd
_refine_ls_weighting_details 'calc w=1/[\s^2^(Fo^2^)+(0.1238P)^2^+0.0000P] where P=(Fo^2^+2Fc^2^)/3'
_refine_ls_weighting_scheme calc
_refine_ls_wR_factor_gt 0.1759
_refine_ls_wR_factor_ref 0.1931
_reflns_number_gt 7287
_reflns_number_total 10412
_reflns_threshold_expression >2\s(I)
_cod_data_source_file ic500054w_si_002.cif
_cod_data_source_block av_aw33
_cod_original_sg_symbol_H-M 'P 21/n'
_cod_database_code 4337690

loop_
_symmetry_equiv_pos_as_xyz
'x, y, z'
'-x+1/2, y+1/2, -z+1/2'
'-x, -y, -z'
'x-1/2, -y-1/2, z-1/2'

loop_
_atom_site_label
_atom_site_type_symbol
_atom_site_fract_x
_atom_site_fract_y
_atom_site_fract_z
_atom_site_U_iso_or_equiv
_atom_site_adp_type
_atom_site_occupancy
_atom_site_symmetry_multiplicity
_atom_site_calc_flag
_atom_site_refinement_flags
_atom_site_disorder_assembly
_atom_site_disorder_group
Si1 Si 0.56231(9) 0.72961(5) 0.19794(3) 0.0416(2) Uani 1 1 d . . .
Si3 Si 0.19444(11) 0.52482(6) 0.14359(4) 0.0569(3) Uani 1 1 d . . .
Si4 Si 0.22635(11) 0.62688(6) 0.27273(3) 0.0551(3) Uani 1 1 d . . .
Si5 Si 0.13273(9) 0.86944(5) 0.05598(4) 0.0473(2) Uani 1 1 d . . .
Si7 Si 0.56259(9) 0.73380(5) -0.01332(3) 0.0465(2) Uani 1 1 d . . .
P1A P 0.3320(3) 0.70404(12) 0.11994(10) 0.0340(4) Uani 0.897(2) 1 d P A 1
P2A P 0.39799(8) 0.80844(5) 0.09313(3) 0.0374(2) Uani 0.897(2) 1 d P A 1
N1A N 0.4229(2) 0.67613(13) 0.17117(9) 0.0322(5) Uani 0.897(2) 1 d P A 1
N2A N 0.2794(3) 0.81423(15) 0.04416(9) 0.0352(6) Uani 0.897(2) 1 d P A 1
Si2A Si 0.33964(19) 0.59716(11) 0.19918(7) 0.0349(3) Uani 0.897(2) 1 d P A 1
Si6A Si 0.32932(15) 0.77304(9) -0.01087(6) 0.0345(3) Uani 0.897(2) 1 d P A 1
Si8A Si 0.17887(13) 0.68066(7) -0.04787(6) 0.0627(4) Uani 0.897(2) 1 d PD A 1
C17A C 0.2701(6) 0.5860(3) -0.05510(19) 0.0764(14) Uani 0.897(2) 1 d PD A 1
H17A H 0.2087 0.5487 -0.0715 0.115 Uiso 0.897(2) 1 calc PR A 1
H17B H 0.2977 0.5660 -0.0226 0.115 Uiso 0.897(2) 1 calc PR A 1
H17C H 0.3519 0.5937 -0.0749 0.115 Uiso 0.897(2) 1 calc PR A 1
C18A C 0.1294(11) 0.7187(4) -0.1099(3) 0.188(6) Uani 0.897(2) 1 d PD A 1
H18A H 0.2096 0.7424 -0.1250 0.282 Uiso 0.897(2) 1 calc PR A 1
H18B H 0.0570 0.7578 -0.1067 0.282 Uiso 0.897(2) 1 calc PR A 1
H18C H 0.0955 0.6760 -0.1306 0.282 Uiso 0.897(2) 1 calc PR A 1
C19A C 0.0274(5) 0.6616(3) -0.0087(3) 0.105(2) Uani 0.897(2) 1 d PD A 1
H19A H -0.0391 0.7039 -0.0127 0.158 Uiso 0.897(2) 1 calc PR A 1
H19B H 0.0575 0.6583 0.0259 0.158 Uiso 0.897(2) 1 calc PR A 1
H19C H -0.0157 0.6125 -0.0186 0.158 Uiso 0.897(2) 1 calc PR A 1
P1B P 0.316(3) 0.6828(12) 0.1127(9) 0.052(5) Uani 0.103(2) 1 d P A 2
P2B P 0.1725(10) 0.6854(5) 0.0572(4) 0.060(3) Uani 0.103(2) 1 d P A 2
N1B N 0.295(2) 0.6016(12) 0.1498(7) 0.0322(5) Uani 0.103(2) 1 d P A 2
N2B N 0.243(2) 0.7743(14) 0.0348(8) 0.0352(6) Uani 0.103(2) 1 d P A 2
Si2B Si 0.3792(17) 0.6135(10) 0.2065(6) 0.039(3) Uani 0.103(2) 1 d P A 2
Si6B Si 0.3186(15) 0.7522(6) -0.0240(4) 0.030(2) Uani 0.103(2) 1 d P A 2
Si8B Si 0.1842(12) 0.6642(7) -0.0734(5) 0.0627(4) Uani 0.103(2) 1 d PD A 2
C17B C 0.246(5) 0.5632(15) -0.0613(18) 0.0764(14) Uani 0.103(2) 1 d PD A 2
H17D H 0.1698 0.5267 -0.0667 0.115 Uiso 0.103(2) 1 calc PR A 2
H17E H 0.2796 0.5591 -0.0272 0.115 Uiso 0.103(2) 1 calc PR A 2
H17F H 0.3202 0.5507 -0.0836 0.115 Uiso 0.103(2) 1 calc PR A 2
C18B C 0.193(6) 0.685(3) -0.1403(10) 0.188(6) Uani 0.103(2) 1 d PD A 2
H16D H 0.2293 0.7379 -0.1449 0.282 Uiso 0.103(2) 1 calc PR A 2
H16E H 0.1011 0.6817 -0.1553 0.282 Uiso 0.103(2) 1 calc PR A 2
H16F H 0.2539 0.6477 -0.1558 0.282 Uiso 0.103(2) 1 calc PR A 2
C19B C 0.001(2) 0.668(3) -0.0532(17) 0.097(18) Uani 0.103(2) 1 d PD A 2
H19D H -0.0551 0.6941 -0.0785 0.146 Uiso 0.103(2) 1 calc PR A 2
H19E H -0.0035 0.6971 -0.0223 0.146 Uiso 0.103(2) 1 calc PR A 2
H19F H -0.0327 0.6152 -0.0483 0.146 Uiso 0.103(2) 1 calc PR A 2
S1A S 0.5720(3) 0.47707(14) 0.19877(10) 0.0598(5) Uani 0.786(5) 1 d P A 1
O1A O 0.4784(4) 0.5373(3) 0.2197(2) 0.0420(10) Uani 0.786(5) 1 d P A 1
O2A O 0.5109(5) 0.4336(4) 0.1592(2) 0.0850(16) Uani 0.786(5) 1 d P A 1
O3A O 0.7040(7) 0.5056(4) 0.1958(3) 0.119(3) Uani 0.786(5) 1 d P A 1
C10A C 0.5784(18) 0.4139(5) 0.2535(6) 0.108(6) Uani 0.786(5) 1 d P A 1
F1A F 0.6455(6) 0.3508(3) 0.2446(3) 0.144(2) Uani 0.786(5) 1 d P A 1
F2A F 0.4493(7) 0.3928(2) 0.2655(2) 0.1218(16) Uani 0.786(5) 1 d P A 1
F3A F 0.6310(7) 0.4483(3) 0.2911(2) 0.143(2) Uani 0.786(5) 1 d P A 1
S1B S 0.5552(19) 0.4849(9) 0.1908(7) 0.141(7) Uani 0.214(5) 1 d P A 2
O1B O 0.441(2) 0.5287(15) 0.2209(11) 0.0420(10) Uani 0.214(5) 1 d P A 2
O2B O 0.464(2) 0.4224(18) 0.1702(9) 0.0850(16) Uani 0.214(5) 1 d P A 2
O3B O 0.677(3) 0.526(2) 0.1698(12) 0.119(3) Uani 0.214(5) 1 d P A 2
C10B C 0.653(4) 0.4316(18) 0.2379(17) 0.108(6) Uani 0.214(5) 1 d P A 2
F1B F 0.725(2) 0.3776(10) 0.2239(11) 0.144(2) Uani 0.214(5) 1 d P A 2
F2B F 0.710(2) 0.4731(9) 0.2661(8) 0.1218(16) Uani 0.214(5) 1 d P A 2
F3B F 0.562(7) 0.401(2) 0.2632(17) 0.143(2) Uani 0.214(5) 1 d P A 2
S2A S 0.38671(13) 0.92440(6) -0.06468(4) 0.0533(4) Uani 0.764(3) 1 d P A 1
O4A O 0.3209(9) 0.8468(7) -0.0556(5) 0.0429(14) Uani 0.764(3) 1 d P A 1
O5A O 0.5266(4) 0.9133(3) -0.07837(18) 0.0754(13) Uani 0.764(3) 1 d P A 1
O6A O 0.3489(7) 0.9813(3) -0.02910(19) 0.1019(16) Uani 0.764(3) 1 d P A 1
C20A C 0.2931(6) 0.9536(4) -0.1195(2) 0.0769(17) Uani 0.764(3) 1 d P A 1
F4A F 0.1618(4) 0.9575(3) -0.11402(17) 0.1158(18) Uani 0.764(3) 1 d P A 1
F5A F 0.3446(6) 1.0182(4) -0.1360(2) 0.091(2) Uani 0.764(3) 1 d P A 1
F6A F 0.3133(5) 0.9009(3) -0.15464(13) 0.1126(16) Uani 0.764(3) 1 d P A 1
S2B S 0.3126(11) 0.8843(3) -0.1002(2) 0.131(4) Uani 0.236(3) 1 d P A 2
O4B O 0.294(4) 0.853(3) -0.0515(17) 0.0429(14) Uani 0.236(3) 1 d P A 2
O5B O 0.3806(16) 0.8505(9) -0.1364(5) 0.083(4) Uani 0.236(3) 1 d P A 2
O6B O 0.151(2) 0.8930(9) -0.1205(6) 0.1019(16) Uani 0.236(3) 1 d P A 2
F4B F 0.2676(18) 1.0102(7) -0.0577(7) 0.110(5) Uani 0.236(3) 1 d PD A 2
F5B F 0.4831(18) 0.970(2) -0.0723(11) 0.232(15) Uani 0.236(3) 1 d PD A 2
F6B F 0.349(4) 1.0278(13) -0.1267(9) 0.156(13) Uani 0.236(3) 1 d PD A 2
C20B C 0.3486(15) 0.9749(12) -0.0900(6) 0.0769(17) Uani 0.236(3) 1 d PD A 2
C1 C 0.4929(5) 0.8250(2) 0.21749(16) 0.0714(11) Uani 1 1 d . A .
H1A H 0.4673 0.8557 0.1884 0.107 Uiso 1 1 calc R . .
H1B H 0.5631 0.8529 0.2369 0.107 Uiso 1 1 calc R . .
H1C H 0.4118 0.8168 0.2375 0.107 Uiso 1 1 calc R . .
C2 C 0.6982(3) 0.7402(3) 0.15163(14) 0.0660(10) Uani 1 1 d . A .
H2A H 0.7177 0.6895 0.1371 0.099 Uiso 1 1 calc R . .
H2B H 0.7817 0.7607 0.1676 0.099 Uiso 1 1 calc R . .
H2C H 0.6668 0.7761 0.1258 0.099 Uiso 1 1 calc R . .
C3 C 0.6436(4) 0.6792(2) 0.25186(13) 0.0625(9) Uani 1 1 d . A .
H3A H 0.5727 0.6645 0.2751 0.094 Uiso 1 1 calc R . .
H3B H 0.7098 0.7141 0.2681 0.094 Uiso 1 1 calc R . .
H3C H 0.6912 0.6325 0.2407 0.094 Uiso 1 1 calc R . .
C4 C 0.2686(5) 0.5090(2) 0.08217(14) 0.0746(12) Uani 1 1 d . A .
H4A H 0.3570 0.4822 0.0860 0.112 Uiso 1 1 calc R . .
H4B H 0.2825 0.5592 0.0661 0.112 Uiso 1 1 calc R . .
H4C H 0.2056 0.4773 0.0621 0.112 Uiso 1 1 calc R . .
C5 C 0.0228(4) 0.5752(3) 0.1390(2) 0.0874(14) Uani 1 1 d . A .
H5A H 0.0334 0.6252 0.1222 0.131 Uiso 1 1 calc R . .
H5B H -0.0119 0.5840 0.1721 0.131 Uiso 1 1 calc R . .
H5C H -0.0422 0.5427 0.1203 0.131 Uiso 1 1 calc R . .
C6 C 0.1714(6) 0.4278(2) 0.17342(17) 0.0839(14) Uani 1 1 d . A .
H6A H 0.0920 0.4014 0.1583 0.126 Uiso 1 1 calc R . .
H6B H 0.1561 0.4350 0.2086 0.126 Uiso 1 1 calc R . .
H6C H 0.2540 0.3964 0.1689 0.126 Uiso 1 1 calc R . .
C7 C 0.1059(6) 0.7083(3) 0.2567(2) 0.1072(19) Uani 1 1 d . A .
H7A H 0.0330 0.7107 0.2809 0.161 Uiso 1 1 calc R . .
H7B H 0.0650 0.6994 0.2239 0.161 Uiso 1 1 calc R . .
H7C H 0.1565 0.7575 0.2568 0.161 Uiso 1 1 calc R . .
C8 C 0.1278(6) 0.5380(3) 0.28957(19) 0.0973(16) Uani 1 1 d . A .
H8A H 0.1859 0.4921 0.2855 0.146 Uiso 1 1 calc R . .
H8B H 0.0461 0.5335 0.2681 0.146 Uiso 1 1 calc R . .
H8C H 0.0998 0.5418 0.3239 0.146 Uiso 1 1 calc R . .
C9 C 0.3391(5) 0.6536(3) 0.32662(15) 0.0903(14) Uani 1 1 d . A .
H9A H 0.2846 0.6541 0.3565 0.135 Uiso 1 1 calc R . .
H9B H 0.3784 0.7052 0.3213 0.135 Uiso 1 1 calc R . .
H9C H 0.4132 0.6155 0.3303 0.135 Uiso 1 1 calc R . .
C11 C 0.1857(5) 0.9631(3) 0.08423(18) 0.0769(12) Uani 1 1 d . A .
H11A H 0.2368 0.9532 0.1150 0.115 Uiso 1 1 calc R . .
H11B H 0.1040 0.9942 0.0911 0.115 Uiso 1 1 calc R . .
H11C H 0.2442 0.9915 0.0615 0.115 Uiso 1 1 calc R . .
C12 C 0.0194(4) 0.8182(3) 0.09992(18) 0.0748(12) Uani 1 1 d . A .
H12A H -0.0145 0.7700 0.0849 0.112 Uiso 1 1 calc R . .
H12B H -0.0585 0.8517 0.1078 0.112 Uiso 1 1 calc R . .
H12C H 0.0717 0.8062 0.1301 0.112 Uiso 1 1 calc R . .
C13 C 0.0341(4) 0.8888(2) -0.00131(15) 0.0617(9) Uani 1 1 d . A .
H13A H 0.0821 0.9278 -0.0207 0.093 Uiso 1 1 calc R . .
H13B H -0.0574 0.9082 0.0067 0.093 Uiso 1 1 calc R . .
H13C H 0.0250 0.8408 -0.0204 0.093 Uiso 1 1 calc R . .
C14 C 0.6819(4) 0.8109(2) 0.01040(16) 0.0645(10) Uani 1 1 d . A .
H14A H 0.7743 0.7891 0.0149 0.097 Uiso 1 1 calc R . .
H14B H 0.6494 0.8302 0.0420 0.097 Uiso 1 1 calc R . .
H14C H 0.6846 0.8537 -0.0133 0.097 Uiso 1 1 calc R . .
C15 C 0.5984(5) 0.7187(3) -0.08027(16) 0.0759(12) Uani 1 1 d . A .
H15A H 0.5432 0.6752 -0.0929 0.114 Uiso 1 1 calc R . .
H15B H 0.6961 0.7071 -0.0841 0.114 Uiso 1 1 calc R . .
H15C H 0.5747 0.7658 -0.0987 0.114 Uiso 1 1 calc R . .
C16 C 0.5946(4) 0.6408(2) 0.02017(14) 0.0608(9) Uani 1 1 d . A .
H16A H 0.5351 0.6001 0.0062 0.091 Uiso 1 1 calc R . .
H16B H 0.5747 0.6477 0.0551 0.091 Uiso 1 1 calc R . .
H16C H 0.6909 0.6256 0.0168 0.091 Uiso 1 1 calc R . .

loop_
_atom_site_aniso_label
_atom_site_aniso_U_11
_atom_site_aniso_U_22
_atom_site_aniso_U_33
_atom_site_aniso_U_23
_atom_site_aniso_U_13
_atom_site_aniso_U_12
Si1 0.0425(5) 0.0431(4) 0.0391(4) -0.0040(3) -0.0020(3) -0.0056(3)
Si3 0.0676(6) 0.0494(5) 0.0539(5) 0.0005(4) 0.0015(4) -0.0275(4)
Si4 0.0622(6) 0.0569(6) 0.0471(5) -0.0018(4) 0.0218(4) 0.0012(4)
Si5 0.0390(5) 0.0457(5) 0.0571(5) 0.0047(4) 0.0007(4) -0.0005(3)
Si7 0.0415(5) 0.0460(5) 0.0522(5) -0.0054(4) 0.0053(4) 0.0019(3)
P1A 0.0321(6) 0.0333(8) 0.0366(9) 0.0022(5) -0.0007(5) -0.0042(5)
P2A 0.0329(4) 0.0359(4) 0.0429(5) 0.0078(3) -0.0062(3) -0.0065(3)
N1A 0.0343(13) 0.0318(12) 0.0304(12) 0.0023(9) 0.0008(10) -0.0042(9)
N2A 0.0314(13) 0.0339(14) 0.0400(13) 0.0052(11) -0.0074(10) -0.0047(10)
Si2A 0.0401(10) 0.0306(7) 0.0342(7) 0.0017(5) 0.0057(6) -0.0051(5)
Si6A 0.0343(5) 0.0299(8) 0.0391(8) -0.0005(5) -0.0040(5) -0.0052(5)
Si8A 0.0654(7) 0.0474(6) 0.0741(9) 0.0020(6) -0.0291(7) -0.0229(5)
C17A 0.110(4) 0.055(3) 0.065(3) -0.023(2) 0.010(2) -0.032(3)
C18A 0.290(12) 0.121(6) 0.145(7) 0.050(5) -0.173(8) -0.106(7)
C19A 0.049(3) 0.060(3) 0.207(8) -0.024(4) 0.008(4) -0.024(2)
P1B 0.062(10) 0.062(13) 0.033(7) 0.009(8) 0.000(6) 0.003(9)
P2B 0.064(6) 0.047(5) 0.070(6) 0.004(4) -0.006(5) -0.019(4)
N1B 0.0343(13) 0.0318(12) 0.0304(12) 0.0023(9) 0.0008(10) -0.0042(9)
N2B 0.0314(13) 0.0339(14) 0.0400(13) 0.0052(11) -0.0074(10) -0.0047(10)
Si2B 0.035(8) 0.047(8) 0.035(6) -0.004(5) 0.010(5) -0.001(5)
Si6B 0.051(6) 0.014(5) 0.026(5) -0.010(3) 0.004(4) -0.002(4)
Si8B 0.0654(7) 0.0474(6) 0.0741(9) 0.0020(6) -0.0291(7) -0.0229(5)
C17B 0.110(4) 0.055(3) 0.065(3) -0.023(2) 0.010(2) -0.032(3)
C18B 0.290(12) 0.121(6) 0.145(7) 0.050(5) -0.173(8) -0.106(7)
C19B 0.04(2) 0.12(4) 0.13(4) -0.03(3) -0.05(3) 0.00(2)
S1A 0.0564(10) 0.0456(8) 0.0776(11) -0.0125(7) 0.0075(10) 0.0095(8)
O1A 0.041(3) 0.0383(19) 0.0467(12) 0.0081(12) 0.005(2) 0.0007(19)
O2A 0.074(4) 0.106(3) 0.075(3) -0.045(3) 0.008(2) 0.018(3)
O3A 0.072(4) 0.113(5) 0.174(8) -0.036(5) 0.047(5) -0.008(3)
C10A 0.122(10) 0.046(5) 0.155(13) 0.006(5) -0.045(9) 0.019(6)
F1A 0.139(5) 0.057(3) 0.235(7) 0.011(3) -0.050(4) 0.038(3)
F2A 0.161(4) 0.069(2) 0.134(4) 0.042(2) -0.009(3) -0.023(3)
F3A 0.201(5) 0.108(3) 0.116(4) 0.018(3) -0.096(4) -0.017(3)
S1B 0.141(10) 0.101(8) 0.177(12) -0.045(7) -0.086(8) 0.078(7)
O1B 0.041(3) 0.0383(19) 0.0467(12) 0.0081(12) 0.005(2) 0.0007(19)
O2B 0.074(4) 0.106(3) 0.075(3) -0.045(3) 0.008(2) 0.018(3)
O3B 0.072(4) 0.113(5) 0.174(8) -0.036(5) 0.047(5) -0.008(3)
C10B 0.122(10) 0.046(5) 0.155(13) 0.006(5) -0.045(9) 0.019(6)
F1B 0.139(5) 0.057(3) 0.235(7) 0.011(3) -0.050(4) 0.038(3)
F2B 0.161(4) 0.069(2) 0.134(4) 0.042(2) -0.009(3) -0.023(3)
F3B 0.201(5) 0.108(3) 0.116(4) 0.018(3) -0.096(4) -0.017(3)
S2A 0.0679(8) 0.0471(6) 0.0445(6) 0.0085(4) -0.0061(5) -0.0169(5)
O4A 0.042(4) 0.042(3) 0.044(3) 0.0044(18) -0.006(3) -0.001(3)
O5A 0.049(2) 0.080(3) 0.097(3) 0.036(2) -0.0082(19) -0.0153(19)
O6A 0.165(5) 0.061(3) 0.080(3) -0.017(2) 0.014(3) -0.035(3)
C20A 0.064(4) 0.096(4) 0.070(4) 0.045(3) -0.009(3) -0.005(3)
F4A 0.061(2) 0.153(4) 0.132(3) 0.090(3) -0.008(2) 0.005(2)
F5A 0.089(3) 0.088(4) 0.096(4) 0.060(3) 0.002(2) -0.006(2)
F6A 0.143(4) 0.141(4) 0.053(2) 0.009(2) -0.027(2) -0.049(3)
S2B 0.294(11) 0.044(2) 0.055(3) 0.005(2) 0.012(4) -0.020(4)
O4B 0.042(4) 0.042(3) 0.044(3) 0.0044(18) -0.006(3) -0.001(3)
O5B 0.112(11) 0.086(9) 0.051(7) 0.001(7) 0.010(7) 0.005(8)
O6B 0.165(5) 0.061(3) 0.080(3) -0.017(2) 0.014(3) -0.035(3)
F4B 0.153(13) 0.056(7) 0.124(12) -0.013(7) 0.058(10) -0.008(7)
F5B 0.071(12) 0.34(4) 0.28(3) -0.04(3) -0.052(16) -0.081(18)
F6B 0.32(3) 0.050(9) 0.099(14) -0.010(9) -0.020(15) -0.058(13)
C20B 0.064(4) 0.096(4) 0.070(4) 0.045(3) -0.009(3) -0.005(3)
C1 0.085(3) 0.052(2) 0.077(3) -0.0222(19) -0.012(2) 0.0012(19)
C2 0.0381(18) 0.101(3) 0.058(2) 0.007(2) -0.0019(15) -0.0092(19)
C3 0.075(3) 0.063(2) 0.0486(19) 0.0069(16) -0.0153(17) -0.0084(18)
C4 0.110(3) 0.064(2) 0.050(2) -0.0059(17) -0.008(2) -0.013(2)
C5 0.064(3) 0.093(3) 0.105(4) 0.008(3) -0.006(2) -0.028(2)
C6 0.115(4) 0.062(2) 0.075(3) 0.008(2) 0.005(2) -0.040(2)
C7 0.111(4) 0.100(4) 0.113(4) 0.007(3) 0.042(3) 0.047(3)
C8 0.120(4) 0.099(4) 0.075(3) 0.002(3) 0.053(3) -0.023(3)
C9 0.102(4) 0.118(4) 0.052(2) -0.020(2) 0.014(2) 0.000(3)
C11 0.068(3) 0.068(3) 0.095(3) -0.017(2) -0.008(2) 0.016(2)
C12 0.046(2) 0.086(3) 0.092(3) 0.023(2) 0.020(2) 0.0138(19)
C13 0.0431(19) 0.060(2) 0.082(3) 0.0154(18) -0.0062(17) 0.0028(15)
C14 0.045(2) 0.070(2) 0.078(3) -0.0047(19) -0.0052(17) -0.0051(17)
C15 0.085(3) 0.077(3) 0.067(2) -0.013(2) 0.029(2) -0.005(2)
C16 0.062(2) 0.052(2) 0.069(2) 0.0005(17) 0.0049(18) 0.0132(16)

loop_
_atom_type_symbol
_atom_type_description
_atom_type_scat_dispersion_real
_atom_type_scat_dispersion_imag
_atom_type_scat_source
C C 0.0033 0.0016 'International Tables Vol C Tables 4.2.6.8 and 6.1.1.4'
H H 0.0000 0.0000 'International Tables Vol C Tables 4.2.6.8 and 6.1.1.4'
N N 0.0061 0.0033 'International Tables Vol C Tables 4.2.6.8 and 6.1.1.4'
O O 0.0106 0.0060 'International Tables Vol C Tables 4.2.6.8 and 6.1.1.4'
F F 0.0171 0.0103 'International Tables Vol C Tables 4.2.6.8 and 6.1.1.4'
Si Si 0.0817 0.0704 'International Tables Vol C Tables 4.2.6.8 and 6.1.1.4'
P P 0.1023 0.0942 'International Tables Vol C Tables 4.2.6.8 and 6.1.1.4'
S S 0.1246 0.1234 'International Tables Vol C Tables 4.2.6.8 and 6.1.1.4'

loop_
_geom_angle_atom_site_label_1
_geom_angle_atom_site_label_2
_geom_angle_atom_site_label_3
_geom_angle
N1A Si1 C2 108.78(15)
N1A Si1 C1 107.17(16)
C2 Si1 C1 112.1(2)
N1A Si1 C3 112.75(14)
C2 Si1 C3 106.41(19)
C1 Si1 C3 109.73(19)
N1A Si1 Si2B 32.0(4)
C2 Si1 Si2B 128.0(4)
C1 Si1 Si2B 112.7(4)
C3 Si1 Si2B 81.8(4)
N1B Si3 C4 88.2(7)
N1B Si3 C6 138.4(7)
C4 Si3 C6 108.2(2)
N1B Si3 C5 99.1(8)
C4 Si3 C5 111.7(2)
C6 Si3 C5 109.0(2)
N1B Si3 Si2A 34.9(7)
C4 Si3 Si2A 114.09(15)
C6 Si3 Si2A 105.39(16)
C5 Si3 Si2A 108.19(17)
C9 Si4 C8 107.8(3)
C9 Si4 C7 110.6(3)
C8 Si4 C7 110.4(3)
C9 Si4 Si2A 116.11(16)
C8 Si4 Si2A 106.35(15)
C7 Si4 Si2A 105.45(19)
C9 Si4 Si2B 104.5(4)
C8 Si4 Si2B 116.1(4)
C7 Si4 Si2B 107.2(5)
Si2A Si4 Si2B 12.5(3)
N2A Si5 C13 110.83(16)
N2A Si5 C11 109.13(16)
C13 Si5 C11 109.11(19)
N2A Si5 C12 110.92(15)
C13 Si5 C12 108.79(19)
C11 Si5 C12 108.0(2)
N2A Si5 N2B 23.0(6)
C13 Si5 N2B 100.0(6)
C11 Si5 N2B 132.0(7)
C12 Si5 N2B 97.1(7)
C16 Si7 C14 110.21(19)
C16 Si7 C15 108.71(19)
C14 Si7 C15 107.8(2)
C16 Si7 Si6A 112.40(13)
C14 Si7 Si6A 112.10(13)
C15 Si7 Si6A 105.36(16)
C16 Si7 Si6B 109.0(3)
C14 Si7 Si6B 123.5(3)
C15 Si7 Si6B 96.0(3)
Si6A Si7 Si6B 12.3(2)
N1A P1A P2A 112.14(12)
N2A P2A P1A 96.55(11)
P1A N1A Si2A 109.56(15)
P1A N1A Si1 124.45(15)
Si2A N1A Si1 125.11(15)
Si6A N2A P2A 116.19(15)
Si6A N2A Si5 128.69(15)
P2A N2A Si5 114.79(16)
N1A Si2A O1A 103.24(17)
N1A Si2A Si4 115.20(12)
O1A Si2A Si4 103.0(2)
N1A Si2A Si3 113.52(12)
O1A Si2A Si3 109.3(2)
Si4 Si2A Si3 111.52(8)
N2A Si6A O4A 106.9(4)
N2A Si6A Si8A 117.27(12)
O4A Si6A Si8A 99.9(4)
N2A Si6A Si7 115.28(11)
O4A Si6A Si7 102.5(3)
Si8A Si6A Si7 112.32(7)
C18A Si8A C19A 112.7(4)
C18A Si8A C17A 109.0(4)
C19A Si8A C17A 106.8(2)
C18A Si8A Si6A 107.04(19)
C19A Si8A Si6A 111.4(2)
C17A Si8A Si6A 109.82(16)
N1B P1B P2B 111.0(12)
N2B P2B P1B 90.5(10)
Si3 N1B P1B 131.6(14)
Si3 N1B Si2B 116.8(13)
P1B N1B Si2B 110.9(14)
P2B N2B Si6B 106.6(14)
P2B N2B Si5 112.3(12)
Si6B N2B Si5 129.9(12)
O1B Si2B N1B 105.7(15)
O1B Si2B Si4 98.1(12)
N1B Si2B Si4 113.0(10)
O1B Si2B Si1 116.5(10)
N1B Si2B Si1 108.2(11)
Si4 Si2B Si1 114.9(6)
N2B Si6B O4B 96.0(14)
N2B Si6B Si8B 113.6(10)
O4B Si6B Si8B 107.1(16)
N2B Si6B Si7 109.9(9)
O4B Si6B Si7 106.4(13)
Si8B Si6B Si7 120.6(5)
C18B Si8B C17B 109.5(19)
C18B Si8B C19B 110.1(18)
C17B Si8B C19B 106.6(17)
C18B Si8B Si6B 112.8(18)
C17B Si8B Si6B 108.8(15)
C19B Si8B Si6B 108.9(15)
Si8B C17B H17D 109.5
Si8B C17B H17E 109.5
H17D C17B H17E 109.5
Si8B C17B H17F 109.5
H17D C17B H17F 109.5
H17E C17B H17F 109.5
Si8B C18B H16D 109.5
Si8B C18B H16E 109.5
H16D C18B H16E 109.5
Si8B C18B H16F 109.5
H16D C18B H16F 109.5
H16E C18B H16F 109.5
Si8B C19B H19D 109.5
Si8B C19B H19E 109.5
H19D C19B H19E 109.5
Si8B C19B H19F 109.5
H19D C19B H19F 109.5
H19E C19B H19F 109.5
O3A S1A O2A 121.0(4)
O3A S1A O1A 110.5(4)
O2A S1A O1A 113.7(3)
O3A S1A C10A 104.1(7)
O2A S1A C10A 107.7(5)
O1A S1A C10A 96.4(6)
S1A O1A Si2A 138.1(4)
F3A C10A F1A 110.1(11)
F3A C10A F2A 106.8(13)
F1A C10A F2A 107.2(8)
F3A C10A S1A 112.2(7)
F1A C10A S1A 110.6(12)
F2A C10A S1A 109.8(9)
O2B S1B O3B 132(2)
O2B S1B O1B 96.7(16)
O3B S1B O1B 122.6(19)
O2B S1B C10B 101.3(19)
O3B S1B C10B 95.8(19)
O1B S1B C10B 104(2)
S1B O1B Si2B 124.4(18)
F2B C10B F1B 113(3)
F2B C10B F3B 103(4)
F1B C10B F3B 106(3)
F2B C10B S1B 112(2)
F1B C10B S1B 117(3)
F3B C10B S1B 103(3)
O6A S2A O5A 121.8(3)
O6A S2A O4A 112.4(4)
O5A S2A O4A 109.6(3)
O6A S2A C20A 103.6(4)
O5A S2A C20A 106.8(3)
O4A S2A C20A 100.0(5)
S2A O4A Si6A 137.8(9)
F4A C20A F5A 112.6(5)
F4A C20A F6A 106.2(6)
F5A C20A F6A 105.7(6)
F4A C20A S2A 113.8(4)
F5A C20A S2A 109.3(5)
F6A C20A S2A 108.8(4)
O5B S2B O4B 125.9(17)
O5B S2B C20B 116.0(10)
O4B S2B C20B 103(2)
O5B S2B O6B 106.1(9)
O4B S2B O6B 101.6(17)
C20B S2B O6B 99.8(8)
S2B O4B Si6B 133(3)
F4B C20B F6B 101(2)
F4B C20B F5B 112(2)
F6B C20B F5B 107(2)
F4B C20B S2B 114.9(12)
F6B C20B S2B 121.6(17)
F5B C20B S2B 101.3(16)
Si1 C1 H1A 109.5
Si1 C1 H1B 109.5
H1A C1 H1B 109.5
Si1 C1 H1C 109.5
H1A C1 H1C 109.5
H1B C1 H1C 109.5
Si1 C2 H2A 109.5
Si1 C2 H2B 109.5
H2A C2 H2B 109.5
Si1 C2 H2C 109.5
H2A C2 H2C 109.5
H2B C2 H2C 109.5
Si1 C3 H3A 109.5
Si1 C3 H3B 109.5
H3A C3 H3B 109.5
Si1 C3 H3C 109.5
H3A C3 H3C 109.5
H3B C3 H3C 109.5
Si3 C4 H4A 109.5
Si3 C4 H4B 109.5
H4A C4 H4B 109.5
Si3 C4 H4C 109.5
H4A C4 H4C 109.5
H4B C4 H4C 109.5
Si3 C5 H5A 109.5
Si3 C5 H5B 109.5
H5A C5 H5B 109.5
Si3 C5 H5C 109.5
H5A C5 H5C 109.5
H5B C5 H5C 109.5
Si3 C6 H6A 109.5
Si3 C6 H6B 109.5
H6A C6 H6B 109.5
Si3 C6 H6C 109.5
H6A C6 H6C 109.5
H6B C6 H6C 109.5
Si4 C7 H7A 109.5
Si4 C7 H7B 109.5
H7A C7 H7B 109.5
Si4 C7 H7C 109.5
H7A C7 H7C 109.5
H7B C7 H7C 109.5
Si4 C8 H8A 109.5
Si4 C8 H8B 109.5
H8A C8 H8B 109.5
Si4 C8 H8C 109.5
H8A C8 H8C 109.5
H8B C8 H8C 109.5
Si4 C9 H9A 109.5
Si4 C9 H9B 109.5
H9A C9 H9B 109.5
Si4 C9 H9C 109.5
H9A C9 H9C 109.5
H9B C9 H9C 109.5
Si5 C11 H11A 109.5
Si5 C11 H11B 109.5
H11A C11 H11B 109.5
Si5 C11 H11C 109.5
H11A C11 H11C 109.5
H11B C11 H11C 109.5
Si5 C12 H12A 109.5
Si5 C12 H12B 109.5
H12A C12 H12B 109.5
Si5 C12 H12C 109.5
H12A C12 H12C 109.5
H12B C12 H12C 109.5
Si5 C13 H13A 109.5
Si5 C13 H13B 109.5
H13A C13 H13B 109.5
Si5 C13 H13C 109.5
H13A C13 H13C 109.5
H13B C13 H13C 109.5
Si7 C14 H14A 109.5
Si7 C14 H14B 109.5
H14A C14 H14B 109.5
Si7 C14 H14C 109.5
H14A C14 H14C 109.5
H14B C14 H14C 109.5
Si7 C15 H15A 109.5
Si7 C15 H15B 109.5
H15A C15 H15B 109.5
Si7 C15 H15C 109.5
H15A C15 H15C 109.5
H15B C15 H15C 109.5
Si7 C16 H16A 109.5
Si7 C16 H16B 109.5
H16A C16 H16B 109.5
Si7 C16 H16C 109.5
H16A C16 H16C 109.5
H16B C16 H16C 109.5

loop_
_geom_bond_atom_site_label_1
_geom_bond_atom_site_label_2
_geom_bond_distance
Si1 N1A 1.783(2)
Si1 C2 1.856(4)
Si1 C1 1.860(4)
Si1 C3 1.866(3)
Si1 Si2B 2.693(15)
Si3 N1B 1.65(2)
Si3 C4 1.854(4)
Si3 C6 1.873(4)
Si3 C5 1.886(5)
Si3 Si2A 2.3972(17)
Si4 C9 1.869(5)
Si4 C8 1.870(5)
Si4 C7 1.875(5)
Si4 Si2A 2.362(2)
Si4 Si2B 2.373(18)
Si5 N2A 1.752(3)
Si5 C13 1.843(4)
Si5 C11 1.856(4)
Si5 C12 1.866(4)
Si5 N2B 2.05(2)
Si7 C16 1.867(4)
Si7 C14 1.870(4)
Si7 C15 1.880(4)
Si7 Si6A 2.3731(17)
Si7 Si6B 2.409(14)
P1A N1A 1.704(4)
P1A P2A 2.050(2)
P2A N2A 1.747(3)
N1A Si2A 1.766(3)
N2A Si6A 1.735(3)
Si2A O1A 1.781(6)
Si6A O4A 1.760(13)
Si6A Si8A 2.3729(17)
Si8A C18A 1.864(6)
Si8A C19A 1.868(6)
Si8A C17A 1.870(5)
C17A H17A 0.9800
C17A H17B 0.9800
C17A H17C 0.9800
C18A H18A 0.9800
C18A H18B 0.9800
C18A H18C 0.9800
C19A H19A 0.9800
C19A H19B 0.9800
C19A H19C 0.9800
P1B N1B 1.74(3)
P1B P2B 2.04(3)
P2B N2B 1.79(3)
N1B Si2B 1.75(3)
N2B Si6B 1.81(3)
Si2B O1B 1.63(3)
Si6B O4B 1.90(5)
Si6B Si8B 2.396(15)
Si8B C18B 1.859(19)
Si8B C17B 1.868(18)
Si8B C19B 1.876(18)
C17B H17D 0.9800
C17B H17E 0.9800
C17B H17F 0.9800
C18B H16D 0.9800
C18B H16E 0.9800
C18B H16F 0.9800
C19B H19D 0.9800
C19B H19E 0.9800
C19B H19F 0.9800
S1A O3A 1.380(7)
S1A O2A 1.431(6)
S1A O1A 1.503(7)
S1A C10A 1.845(13)
C10A F3A 1.280(15)
C10A F1A 1.294(15)
C10A F2A 1.356(19)
S1B O2B 1.50(3)
S1B O3B 1.50(4)
S1B O1B 1.59(3)
S1B C10B 1.83(4)
C10B F2B 1.18(4)
C10B F1B 1.23(4)
C10B F3B 1.24(8)
S2A O6A 1.432(5)
S2A O5A 1.433(5)
S2A O4A 1.505(13)
S2A C20A 1.802(5)
C20A F4A 1.293(7)
C20A F5A 1.305(7)
C20A F6A 1.337(8)
S2B O5B 1.332(14)
S2B O4B 1.45(5)
S2B C20B 1.62(2)
S2B O6B 1.66(2)
F4B C20B 1.339(17)
F5B C20B 1.388(18)
F6B C20B 1.354(19)
C1 H1A 0.9800
C1 H1B 0.9800
C1 H1C 0.9800
C2 H2A 0.9800
C2 H2B 0.9800
C2 H2C 0.9800
C3 H3A 0.9800
C3 H3B 0.9800
C3 H3C 0.9800
C4 H4A 0.9800
C4 H4B 0.9800
C4 H4C 0.9800
C5 H5A 0.9800
C5 H5B 0.9800
C5 H5C 0.9800
C6 H6A 0.9800
C6 H6B 0.9800
C6 H6C 0.9800
C7 H7A 0.9800
C7 H7B 0.9800
C7 H7C 0.9800
C8 H8A 0.9800
C8 H8B 0.9800
C8 H8C 0.9800
C9 H9A 0.9800
C9 H9B 0.9800
C9 H9C 0.9800
C11 H11A 0.9800
C11 H11B 0.9800
C11 H11C 0.9800
C12 H12A 0.9800
C12 H12B 0.9800
C12 H12C 0.9800
C13 H13A 0.9800
C13 H13B 0.9800
C13 H13C 0.9800
C14 H14A 0.9800
C14 H14B 0.9800
C14 H14C 0.9800
C15 H15A 0.9800
C15 H15B 0.9800
C15 H15C 0.9800
C16 H16A 0.9800
C16 H16B 0.9800
C16 H16C 0.9800

loop_
_geom_torsion_atom_site_label_1
_geom_torsion_atom_site_label_2
_geom_torsion_atom_site_label_3
_geom_torsion_atom_site_label_4
_geom_torsion
N1A P1A P2A N2A -178.89(17)
P2A P1A N1A Si2A 168.21(14)
P2A P1A N1A Si1 -1.5(3)
C2 Si1 N1A P1A -59.3(3)
C1 Si1 N1A P1A 62.1(3)
C3 Si1 N1A P1A -177.0(2)
Si2B Si1 N1A P1A 167.7(8)
C2 Si1 N1A Si2A 132.7(2)
C1 Si1 N1A Si2A -106.0(2)
C3 Si1 N1A Si2A 14.9(3)
Si2B Si1 N1A Si2A -0.4(8)
P1A P2A N2A Si6A -89.57(16)
P1A P2A N2A Si5 96.36(15)
C13 Si5 N2A Si6A -5.2(3)
C11 Si5 N2A Si6A -125.4(2)
C12 Si5 N2A Si6A 115.7(2)
N2B Si5 N2A Si6A 59.9(16)
C13 Si5 N2A P2A 167.94(16)
C11 Si5 N2A P2A 47.8(2)
C12 Si5 N2A P2A -71.1(2)
N2B Si5 N2A P2A -126.9(16)
P1A N1A Si2A O1A 141.8(3)
Si1 N1A Si2A O1A -48.6(3)
P1A N1A Si2A Si4 -106.67(16)
Si1 N1A Si2A Si4 62.9(2)
P1A N1A Si2A Si3 23.6(2)
Si1 N1A Si2A Si3 -166.78(13)
C9 Si4 Si2A N1A -67.8(2)
C8 Si4 Si2A N1A 172.3(2)
C7 Si4 Si2A N1A 55.0(3)
Si2B Si4 Si2A N1A -45(2)
C9 Si4 Si2A O1A 43.8(3)
C8 Si4 Si2A O1A -76.1(3)
C7 Si4 Si2A O1A 166.7(3)
Si2B Si4 Si2A O1A 67(2)
C9 Si4 Si2A Si3 160.9(2)
C8 Si4 Si2A Si3 41.0(2)
C7 Si4 Si2A Si3 -76.2(2)
Si2B Si4 Si2A Si3 -176(3)
N1B Si3 Si2A N1A -4.2(13)
C4 Si3 Si2A N1A 41.2(2)
C6 Si3 Si2A N1A 159.7(2)
C5 Si3 Si2A N1A -83.9(2)
N1B Si3 Si2A O1A -118.8(13)
C4 Si3 Si2A O1A -73.5(3)
C6 Si3 Si2A O1A 45.0(3)
C5 Si3 Si2A O1A 161.5(2)
N1B Si3 Si2A Si4 127.9(13)
C4 Si3 Si2A Si4 173.30(17)
C6 Si3 Si2A Si4 -68.2(2)
C5 Si3 Si2A Si4 48.27(19)
P2A N2A Si6A O4A -122.4(4)
Si5 N2A Si6A O4A 50.7(4)
P2A N2A Si6A Si8A 126.54(13)
Si5 N2A Si6A Si8A -60.4(2)
P2A N2A Si6A Si7 -9.2(2)
Si5 N2A Si6A Si7 163.90(15)
C16 Si7 Si6A N2A 77.20(18)
C14 Si7 Si6A N2A -47.6(2)
C15 Si7 Si6A N2A -164.56(18)
Si6B Si7 Si6A N2A 153.6(16)
C16 Si7 Si6A O4A -167.1(5)
C14 Si7 Si6A O4A 68.1(5)
C15 Si7 Si6A O4A -48.8(5)
Si6B Si7 Si6A O4A -90.7(16)
C16 Si7 Si6A Si8A -60.68(16)
C14 Si7 Si6A Si8A 174.53(16)
C15 Si7 Si6A Si8A 57.56(17)
Si6B Si7 Si6A Si8A 15.7(15)
N2A Si6A Si8A C18A 120.5(4)
O4A Si6A Si8A C18A 5.5(5)
Si7 Si6A Si8A C18A -102.6(4)
N2A Si6A Si8A C19A -3.2(3)
O4A Si6A Si8A C19A -118.2(3)
Si7 Si6A Si8A C19A 133.8(2)
N2A Si6A Si8A C17A -121.3(2)
O4A Si6A Si8A C17A 123.7(3)
Si7 Si6A Si8A C17A 15.6(2)
N1B P1B P2B N2B 179.8(16)
C4 Si3 N1B P1B 54(2)
C6 Si3 N1B P1B 169.9(15)
C5 Si3 N1B P1B -57(2)
Si2A Si3 N1B P1B -166(3)
C4 Si3 N1B Si2B -136.0(14)
C6 Si3 N1B Si2B -20(2)
C5 Si3 N1B Si2B 112.2(13)
Si2A Si3 N1B Si2B 3.4(8)
P2B P1B N1B Si3 8(3)
P2B P1B N1B Si2B -161.8(13)
P1B P2B N2B Si6B 112.1(13)
P1B P2B N2B Si5 -100.1(13)
N2A Si5 N2B P2B 138(2)
C13 Si5 N2B P2B -101.4(11)
C11 Si5 N2B P2B 131.3(9)
C12 Si5 N2B P2B 9.2(12)
N2A Si5 N2B Si6B -84(2)
C13 Si5 N2B Si6B 36.9(17)
C11 Si5 N2B Si6B -90.4(17)
C12 Si5 N2B Si6B 147.5(15)
Si3 N1B Si2B O1B 45.3(18)
P1B N1B Si2B O1B -142.9(16)
Si3 N1B Si2B Si4 -60.8(17)
P1B N1B Si2B Si4 111.0(15)
Si3 N1B Si2B Si1 170.8(10)
P1B N1B Si2B Si1 -17.4(18)
C9 Si4 Si2B O1B 77.4(10)
C8 Si4 Si2B O1B -41.3(11)
C7 Si4 Si2B O1B -165.2(10)
Si2A Si4 Si2B O1B -81(2)
C9 Si4 Si2B N1B -171.7(10)
C8 Si4 Si2B N1B 69.7(13)
C7 Si4 Si2B N1B -54.2(12)
Si2A Si4 Si2B N1B 29.6(18)
C9 Si4 Si2B Si1 -46.9(8)
C8 Si4 Si2B Si1 -165.5(5)
C7 Si4 Si2B Si1 70.6(7)
Si2A Si4 Si2B Si1 154(3)
N1A Si1 Si2B O1B 127.1(17)
C2 Si1 Si2B O1B 65.8(15)
C1 Si1 Si2B O1B -146.6(14)
C3 Si1 Si2B O1B -38.6(14)
N1A Si1 Si2B N1B 8.3(8)
C2 Si1 Si2B N1B -53.0(13)
C1 Si1 Si2B N1B 94.5(11)
C3 Si1 Si2B N1B -157.5(11)
N1A Si1 Si2B Si4 -119.0(12)
C2 Si1 Si2B Si4 179.7(4)
C1 Si1 Si2B Si4 -32.7(9)
C3 Si1 Si2B Si4 75.3(7)
P2B N2B Si6B O4B 151.5(17)
Si5 N2B Si6B O4B 11(2)
P2B N2B Si6B Si8B 39.9(14)
Si5 N2B Si6B Si8B -100.2(16)
P2B N2B Si6B Si7 -98.6(11)
Si5 N2B Si6B Si7 121.4(14)
C16 Si7 Si6B N2B 70.7(9)
C14 Si7 Si6B N2B -61.0(10)
C15 Si7 Si6B N2B -177.1(9)
Si6A Si7 Si6B N2B -37.3(14)
C16 Si7 Si6B O4B 173.6(14)
C14 Si7 Si6B O4B 41.8(15)
C15 Si7 Si6B O4B -74.2(15)
Si6A Si7 Si6B O4B 65.5(19)
C16 Si7 Si6B Si8B -64.3(7)
C14 Si7 Si6B Si8B 163.9(5)
C15 Si7 Si6B Si8B 47.9(7)
Si6A Si7 Si6B Si8B -172(2)
N2B Si6B Si8B C18B 145(2)
O4B Si6B Si8B C18B 41(2)
Si7 Si6B Si8B C18B -81(2)
N2B Si6B Si8B C17B -93(2)
O4B Si6B Si8B C17B 162(2)
Si7 Si6B Si8B C17B 40.5(19)
N2B Si6B Si8B C19B 23(2)
O4B Si6B Si8B C19B -82(2)
Si7 Si6B Si8B C19B 156.2(17)
O3A S1A O1A Si2A 110.2(5)
O2A S1A O1A Si2A -29.6(6)
C10A S1A O1A Si2A -142.1(6)
N1A Si2A O1A S1A -82.0(4)
Si4 Si2A O1A S1A 157.7(4)
Si3 Si2A O1A S1A 39.1(4)
O3A S1A C10A F3A 50.8(13)
O2A S1A C10A F3A -179.6(10)
O1A S1A C10A F3A -62.2(12)
O3A S1A C10A F1A -72.6(11)
O2A S1A C10A F1A 57.0(11)
O1A S1A C10A F1A 174.4(9)
O3A S1A C10A F2A 169.4(8)
O2A S1A C10A F2A -61.0(9)
O1A S1A C10A F2A 56.4(8)
O2B S1B O1B Si2B -110(2)
O3B S1B O1B Si2B 40(3)
C10B S1B O1B Si2B 147(2)
N1B Si2B O1B S1B 65(2)
Si4 Si2B O1B S1B -178.8(17)
Si1 Si2B O1B S1B -56(2)
O2B S1B C10B F2B -164(3)
O3B S1B C10B F2B 61(4)
O1B S1B C10B F2B -64(4)
O2B S1B C10B F1B 62(3)
O3B S1B C10B F1B -73(3)
O1B S1B C10B F1B 162(3)
O2B S1B C10B F3B -54(4)
O3B S1B C10B F3B 172(4)
O1B S1B C10B F3B 46(4)
O6A S2A O4A Si6A -66.7(7)
O5A S2A O4A Si6A 72.0(8)
C20A S2A O4A Si6A -176.0(6)
N2A Si6A O4A S2A 61.3(7)
Si8A Si6A O4A S2A -176.1(6)
Si7 Si6A O4A S2A -60.4(7)
O6A S2A C20A F4A -57.5(6)
O5A S2A C20A F4A 172.7(5)
O4A S2A C20A F4A 58.6(6)
O6A S2A C20A F5A 69.4(6)
O5A S2A C20A F5A -60.4(6)
O4A S2A C20A F5A -174.5(6)
O6A S2A C20A F6A -175.7(4)
O5A S2A C20A F6A 54.5(5)
O4A S2A C20A F6A -59.6(5)
O5B S2B O4B Si6B -15(5)
C20B S2B O4B Si6B -152(3)
O6B S2B O4B Si6B 105(3)
N2B Si6B O4B S2B -172(3)
Si8B Si6B O4B S2B -55(4)
Si7 Si6B O4B S2B 75(4)
O5B S2B C20B F4B 172.3(15)
O4B S2B C20B F4B -46(2)
O6B S2B C20B F4B 58.9(16)
O5B S2B C20B F6B 50(3)
O4B S2B C20B F6B -168(3)
O6B S2B C20B F6B -63(2)
O5B S2B C20B F5B -67.3(19)
O4B S2B C20B F5B 75(2)
O6B S2B C20B F5B 179.3(16)
